data_4500757
loop_
_publ_author_name
'Han, Yi'
'Zhang, Zhenhua'
'Liu, Yanyan'
'Niu, Yunyin'
'Ding, Degang'
'Wu, Benlai'
'Hou, Hongwei'
'Fan, Yaoting'

_publ_section_title
;
 External Template-Assisted Self-Assembly:Design and Synthesis of
 4,4&#x2032;-bipy-Based Mo(W)/Cu/S Heterothiometallic Polymeric Clusters
 Directed by 1,1&#x2032;-Bis(pyridinium)methylene Cation
;
_journal_issue 8
_journal_name_full 'Crystal Growth &amp; Design'
_journal_page_first 3448
_journal_paper_doi 10.1021/cg200250m
_journal_volume 11
_journal_year 2011
_chemical_formula_sum 'C34 H31 Cu3 Mo N8 O2 S4'
_chemical_formula_weight 998.47
_chemical_name_systematic
; 
 ? 
;
_space_group_IT_number 2
_symmetry_cell_setting triclinic
_symmetry_space_group_name_Hall '-P 1'
_symmetry_space_group_name_H-M 'P -1'
_atom_sites_solution_hydrogens geom
_atom_sites_solution_primary direct
_atom_sites_solution_secondary difmap
_audit_creation_method SHELXL-97
_cell_angle_alpha 72.595(14)
_cell_angle_beta 78.897(14)
_cell_angle_gamma 87.935(14)
_cell_formula_units_Z 2
_cell_length_a 9.783(11)
_cell_length_b 14.226(16)
_cell_length_c 19.58(2)
_cell_measurement_temperature 296(2)
_cell_volume 2551(5)
_computing_cell_refinement CrystalClear
_computing_data_collection CrystalClear
_computing_data_reduction CrystalClear
_computing_structure_refinement 'SHELXL-97 (Sheldrick, 1997)'
_computing_structure_solution 'SHELXS-97 (Sheldrick, 1990)'
_diffrn_ambient_temperature 296(2)
_diffrn_measured_fraction_theta_full 0.989
_diffrn_measured_fraction_theta_max 0.989
_diffrn_radiation_monochromator graphite
_diffrn_radiation_source 'fine-focus sealed tube'
_diffrn_radiation_type MoK\a
_diffrn_radiation_wavelength 0.71073
_diffrn_reflns_av_R_equivalents 0.0443
_diffrn_reflns_av_sigmaI/netI 0.0815
_diffrn_reflns_limit_h_max 11
_diffrn_reflns_limit_h_min -11
_diffrn_reflns_limit_k_max 17
_diffrn_reflns_limit_k_min -17
_diffrn_reflns_limit_l_max 23
_diffrn_reflns_limit_l_min -23
_diffrn_reflns_number 19330
_diffrn_reflns_theta_full 25.50
_diffrn_reflns_theta_max 25.50
_diffrn_reflns_theta_min 2.50
_exptl_absorpt_coefficient_mu 1.670
_exptl_absorpt_correction_T_max 0.7205
_exptl_absorpt_correction_T_min 0.5846
_exptl_absorpt_correction_type multi-scan
_exptl_absorpt_process_details sadabs
_exptl_crystal_colour 'dark red'
_exptl_crystal_density_diffrn 1.300
_exptl_crystal_density_method 'not measured'
_exptl_crystal_description needle
_exptl_crystal_F_000 1000
_exptl_crystal_size_max 0.36
_exptl_crystal_size_mid 0.26
_exptl_crystal_size_min 0.21
_platon_squeeze_details
;
;
_refine_diff_density_max 0.456
_refine_diff_density_min -0.506
_refine_diff_density_rms 0.095
_refine_ls_extinction_method none
_refine_ls_goodness_of_fit_ref 0.958
_refine_ls_hydrogen_treatment constr
_refine_ls_matrix_type full
_refine_ls_number_parameters 471
_refine_ls_number_reflns 9394
_refine_ls_number_restraints 0
_refine_ls_restrained_S_all 0.958
_refine_ls_R_factor_all 0.1002
_refine_ls_R_factor_gt 0.0547
_refine_ls_shift/su_max 0.004
_refine_ls_shift/su_mean 0.000
_refine_ls_structure_factor_coef Fsqd
_refine_ls_weighting_details 'calc w=1/[\s^2^(Fo^2^)+(0.0844P)^2^+0.0000P] where P=(Fo^2^+2Fc^2^)/3'
_refine_ls_weighting_scheme calc
_refine_ls_wR_factor_gt 0.1453
_refine_ls_wR_factor_ref 0.1614
_reflns_number_gt 5384
_reflns_number_total 9394
_reflns_threshold_expression >2sigma(I)
_cod_data_source_file cg200250m_si_002.cif
_cod_data_source_block 3
_cod_depositor_comments
;
The following automatic conversions were performed:

'_symmetry_cell_setting' value 'Triclinic' changed to 'triclinic'
according to /home/saulius/struct/CIF-dictionaries/cif_core.dic
dictionary named 'cif_core.dic' version 2.4.1 from 2010-06-29.

Automatic conversion script
Id: cif_fix_values 1715 2011-07-08 13:25:40Z adriana 
;
_cod_original_cell_volume 2550(5)
_cod_original_sg_symbol_H-M P-1
_cod_database_code 4500757

loop_
_symmetry_equiv_pos_as_xyz
'x, y, z'
'-x, -y, -z'

loop_
_atom_site_label
_atom_site_type_symbol
_atom_site_fract_x
_atom_site_fract_y
_atom_site_fract_z
_atom_site_U_iso_or_equiv
_atom_site_adp_type
_atom_site_occupancy
_atom_site_symmetry_multiplicity
_atom_site_calc_flag
_atom_site_refinement_flags
C3 C 0.0331(6) 0.9643(4) 0.0285(3) 0.0533(17) Uani 1 1 d .
C1 C 0.0229(7) 0.8281(6) 0.1346(4) 0.104(3) Uani 1 1 d .
H1 H -0.0311 0.7775 0.1701 0.125 Uiso 1 1 calc R
C4 C 0.1685(8) 0.9727(6) 0.0315(4) 0.113(4) Uani 1 1 d .
H4 H 0.2237 1.0225 -0.0040 0.136 Uiso 1 1 calc R
C5 C 0.2272(7) 0.9092(6) 0.0861(4) 0.105(3) Uani 1 1 d .
H5 H 0.3202 0.9187 0.0872 0.125 Uiso 1 1 calc R
N3 N 0.1541(5) 0.8344(4) 0.1376(3) 0.0613(15) Uani 1 1 d .
C2 C -0.0414(7) 0.8918(6) 0.0821(4) 0.096(3) Uani 1 1 d .
H2 H -0.1362 0.8843 0.0840 0.116 Uiso 1 1 calc R
C13 C -0.3503(7) 0.3295(5) 0.5172(4) 0.0658(19) Uani 1 1 d .
H13 H -0.3737 0.2693 0.5124 0.079 Uiso 1 1 calc R
C14 C -0.3728(7) 0.4376(5) 0.5829(3) 0.0668(19) Uani 1 1 d .
H14 H -0.4113 0.4537 0.6251 0.080 Uiso 1 1 calc R
N5 N -0.4085(5) 0.3508(4) 0.5784(3) 0.0509(13) Uani 1 1 d .
Mo1 Mo 0.52996(5) 0.77768(4) 0.19001(3) 0.04501(17) Uani 1 1 d .
Cu3 Cu 0.25374(7) 0.74260(5) 0.22211(4) 0.0510(2) Uani 1 1 d .
Cu1 Cu 0.51531(7) 0.76098(5) 0.33190(4) 0.0496(2) Uani 1 1 d .
Cu2 Cu 0.58936(9) 0.58469(6) 0.22403(4) 0.0605(3) Uani 1 1 d .
S3 S 0.68580(15) 0.70160(12) 0.26001(8) 0.0537(4) Uani 1 1 d .
S1 S 0.37032(16) 0.84837(11) 0.25899(9) 0.0514(4) Uani 1 1 d .
S2 S 0.41782(17) 0.66030(13) 0.16299(9) 0.0578(4) Uani 1 1 d .
N1 N 0.5952(5) 0.8397(3) 0.3876(2) 0.0479(12) Uani 1 1 d .
C9 C -0.1120(6) 0.5503(4) 0.4070(3) 0.0451(15) Uani 1 1 d .
C10 C -0.0834(6) 0.5394(4) 0.3372(3) 0.0537(16) Uani 1 1 d .
H10 H -0.1340 0.4944 0.3253 0.064 Uiso 1 1 calc R
C16 C 0.6755(7) 0.7947(5) 0.4335(4) 0.0620(18) Uani 1 1 d .
H16 H 0.6944 0.7287 0.4385 0.074 Uiso 1 1 calc R
C17 C 0.7337(7) 0.8408(5) 0.4750(4) 0.068(2) Uani 1 1 d .
H17 H 0.7901 0.8055 0.5066 0.082 Uiso 1 1 calc R
C7 C 0.0615(7) 0.6780(5) 0.3652(3) 0.0577(17) Uani 1 1 d .
H7 H 0.1100 0.7259 0.3752 0.069 Uiso 1 1 calc R
C8 C -0.0399(6) 0.6227(4) 0.4200(3) 0.0499(15) Uani 1 1 d .
H8 H -0.0595 0.6341 0.4652 0.060 Uiso 1 1 calc R
C6 C 0.0225(6) 0.5973(4) 0.2860(3) 0.0550(17) Uani 1 1 d .
H6 H 0.0447 0.5872 0.2404 0.066 Uiso 1 1 calc R
C18 C 0.7084(6) 0.9384(4) 0.4696(3) 0.0509(16) Uani 1 1 d .
C19 C 0.6214(7) 0.9853(5) 0.4226(4) 0.0648(19) Uani 1 1 d .
H19 H 0.5994 1.0510 0.4171 0.078 Uiso 1 1 calc R
C20 C 0.5669(7) 0.9334(5) 0.3836(3) 0.0596(18) Uani 1 1 d .
H20 H 0.5072 0.9659 0.3529 0.072 Uiso 1 1 calc R
N4 N 0.0947(5) 0.6670(3) 0.2982(3) 0.0474(12) Uani 1 1 d .
C11 C -0.2205(6) 0.4827(4) 0.4665(3) 0.0451(15) Uani 1 1 d .
C15 C -0.2825(7) 0.5060(5) 0.5294(3) 0.0611(18) Uani 1 1 d .
H15 H -0.2637 0.5664 0.5354 0.073 Uiso 1 1 calc R
C12 C -0.2573(8) 0.3915(5) 0.4606(4) 0.072(2) Uani 1 1 d .
H12 H -0.2199 0.3729 0.4193 0.087 Uiso 1 1 calc R
O1 O 0.6107(4) 0.8636(3) 0.1127(2) 0.0692(13) Uani 1 1 d .
C21 C 0.7688(7) 0.9894(5) 0.5120(4) 0.0625(18) Uani 1 1 d .
C22 C 0.7740(8) 0.9473(6) 0.5851(4) 0.073(2) Uani 1 1 d .
H22 H 0.7392 0.8836 0.6094 0.088 Uiso 1 1 calc R
C25 C 0.8241(8) 1.0856(5) 0.4821(4) 0.078(2) Uani 1 1 d .
H25 H 0.8221 1.1194 0.4336 0.093 Uiso 1 1 calc R
C24 C 0.8815(9) 1.1306(6) 0.5234(6) 0.092(3) Uani 1 1 d .
H24 H 0.9190 1.1940 0.5012 0.110 Uiso 1 1 calc R
C23 C 0.8314(10) 1.0009(8) 0.6215(5) 0.104(3) Uani 1 1 d .
H23 H 0.8307 0.9713 0.6709 0.125 Uiso 1 1 calc R
N6 N 0.8864(8) 1.0893(6) 0.5927(5) 0.096(2) Uani 1 1 d .
N2 N 0.7541(7) 0.5548(5) 0.1418(3) 0.0815(19) Uani 1 1 d .
C28 C 0.9483(8) 0.5115(6) 0.0298(4) 0.086(2) Uani 1 1 d .
C26 C 0.7889(12) 0.4639(7) 0.1452(5) 0.130(4) Uani 1 1 d .
H26 H 0.7474 0.4133 0.1856 0.156 Uiso 1 1 calc R
C27 C 0.8856(12) 0.4398(7) 0.0910(5) 0.137(5) Uani 1 1 d .
H27 H 0.9078 0.3742 0.0964 0.165 Uiso 1 1 calc R
C29 C 0.9175(14) 0.6062(7) 0.0288(6) 0.175(6) Uani 1 1 d .
H29 H 0.9619 0.6589 -0.0090 0.210 Uiso 1 1 calc R
C30 C 0.8176(12) 0.6227(7) 0.0857(6) 0.154(5) Uani 1 1 d .
H30 H 0.7954 0.6877 0.0827 0.184 Uiso 1 1 calc R
O2 O 0.9009(8) 0.6692(5) 0.5893(4) 0.114(2) Uani 1 1 d .
N8 N 0.8581(10) 0.6522(6) 0.7119(5) 0.110(3) Uani 1 1 d .
C32 C 0.8337(12) 0.6393(8) 0.6522(8) 0.117(3) Uani 1 1 d .
H32 H 0.7538 0.6020 0.6578 0.141 Uiso 1 1 calc R
C33 C 0.9734(15) 0.7111(9) 0.7073(7) 0.169(5) Uani 1 1 d .
H33A H 1.0566 0.6848 0.6857 0.253 Uiso 1 1 calc R
H33B H 0.9810 0.7118 0.7554 0.253 Uiso 1 1 calc R
H33C H 0.9616 0.7771 0.6778 0.253 Uiso 1 1 calc R
C34 C 0.7726(17) 0.6056(11) 0.7848(7) 0.209(7) Uani 1 1 d .
H34A H 0.6887 0.6417 0.7910 0.314 Uiso 1 1 calc R
H34B H 0.8244 0.6060 0.8217 0.314 Uiso 1 1 calc R
H34C H 0.7494 0.5389 0.7890 0.314 Uiso 1 1 calc R
N7 N 0.5628(7) 0.4489(4) 0.2905(3) 0.0724(17) Uani 1 1 d .
C31 C 0.5629(8) 0.3715(6) 0.3158(4) 0.072(2) Uani 1 1 d .
S4 S 0.5641(5) 0.2510(2) 0.3574(2) 0.1756(16) Uani 1 1 d .

loop_
_atom_site_aniso_label
_atom_site_aniso_U_11
_atom_site_aniso_U_22
_atom_site_aniso_U_33
_atom_site_aniso_U_23
_atom_site_aniso_U_13
_atom_site_aniso_U_12
C3 0.032(3) 0.066(4) 0.048(4) 0.007(3) -0.011(3) -0.001(3)
C1 0.042(4) 0.123(7) 0.093(6) 0.062(5) -0.024(4) -0.027(4)
C4 0.060(5) 0.130(7) 0.090(6) 0.069(5) -0.032(5) -0.029(5)
C5 0.045(4) 0.124(7) 0.096(6) 0.054(5) -0.031(4) -0.022(4)
N3 0.032(3) 0.081(4) 0.050(3) 0.015(3) -0.012(2) -0.006(3)
C2 0.035(4) 0.111(6) 0.099(6) 0.050(5) -0.033(4) -0.024(4)
C13 0.071(5) 0.053(4) 0.063(4) -0.013(3) 0.010(4) -0.023(3)
C14 0.074(5) 0.061(4) 0.051(4) -0.007(3) 0.012(3) -0.008(4)
N5 0.047(3) 0.054(3) 0.043(3) -0.005(2) 0.000(2) -0.007(2)
Mo1 0.0306(3) 0.0506(3) 0.0410(3) 0.0026(2) -0.0016(2) -0.0024(2)
Cu3 0.0330(4) 0.0594(5) 0.0472(4) 0.0030(3) -0.0057(3) -0.0033(3)
Cu1 0.0422(4) 0.0533(4) 0.0475(4) -0.0069(3) -0.0067(3) -0.0037(3)
Cu2 0.0581(5) 0.0551(5) 0.0592(5) -0.0097(4) -0.0026(4) 0.0102(4)
S3 0.0341(9) 0.0640(10) 0.0556(10) -0.0073(8) -0.0090(7) 0.0061(7)
S1 0.0385(9) 0.0504(9) 0.0598(10) -0.0084(7) -0.0096(7) 0.0048(7)
S2 0.0493(10) 0.0682(11) 0.0543(10) -0.0172(8) -0.0076(8) -0.0006(8)
N1 0.046(3) 0.049(3) 0.046(3) -0.009(2) -0.009(2) 0.006(2)
C9 0.035(3) 0.053(4) 0.035(3) 0.001(3) -0.002(3) 0.009(3)
C10 0.043(4) 0.055(4) 0.055(4) -0.003(3) -0.008(3) -0.010(3)
C16 0.067(5) 0.053(4) 0.070(4) -0.018(3) -0.025(4) 0.006(3)
C17 0.068(5) 0.064(4) 0.078(5) -0.012(4) -0.040(4) 0.004(4)
C7 0.052(4) 0.062(4) 0.052(4) -0.011(3) -0.003(3) -0.010(3)
C8 0.040(4) 0.056(4) 0.046(3) -0.008(3) 0.001(3) -0.006(3)
C6 0.052(4) 0.060(4) 0.043(4) -0.002(3) -0.006(3) 0.003(3)
C18 0.053(4) 0.044(4) 0.053(4) -0.011(3) -0.009(3) -0.003(3)
C19 0.071(5) 0.043(4) 0.083(5) -0.016(3) -0.027(4) 0.009(3)
C20 0.063(4) 0.048(4) 0.065(4) -0.008(3) -0.021(4) 0.007(3)
N4 0.040(3) 0.046(3) 0.047(3) 0.000(2) -0.007(2) -0.004(2)
C11 0.036(3) 0.043(3) 0.046(4) 0.002(3) -0.008(3) -0.005(3)
C15 0.065(5) 0.056(4) 0.052(4) -0.011(3) 0.009(3) -0.014(3)
C12 0.085(5) 0.067(5) 0.053(4) -0.020(3) 0.021(4) -0.021(4)
O1 0.043(3) 0.081(3) 0.053(3) 0.019(2) 0.003(2) -0.012(2)
C21 0.051(4) 0.067(4) 0.075(5) -0.029(4) -0.012(4) -0.001(3)
C22 0.070(5) 0.075(5) 0.075(5) -0.023(4) -0.013(4) -0.002(4)
C25 0.082(6) 0.066(5) 0.087(5) -0.017(4) -0.024(5) -0.015(4)
C24 0.081(6) 0.085(6) 0.123(8) -0.047(6) -0.024(6) -0.012(5)
C23 0.111(8) 0.134(9) 0.079(6) -0.042(6) -0.031(6) 0.011(7)
N6 0.092(6) 0.104(6) 0.109(6) -0.052(5) -0.026(5) -0.003(5)
N2 0.080(5) 0.077(4) 0.074(4) -0.022(3) 0.015(4) 0.014(4)
C28 0.074(6) 0.087(6) 0.081(6) -0.024(5) 0.019(4) 0.015(4)
C26 0.171(10) 0.085(7) 0.092(7) -0.012(5) 0.045(7) 0.041(7)
C27 0.184(11) 0.080(6) 0.101(7) -0.012(5) 0.057(7) 0.035(7)
C29 0.224(13) 0.070(6) 0.163(10) -0.038(6) 0.134(10) -0.007(7)
C30 0.166(11) 0.076(6) 0.164(10) -0.030(6) 0.092(9) 0.003(6)
O2 0.130(6) 0.099(5) 0.104(5) -0.013(4) -0.037(5) 0.022(4)
N8 0.138(8) 0.106(6) 0.094(6) -0.042(5) -0.016(6) -0.010(5)
C32 0.103(9) 0.105(8) 0.144(11) -0.032(8) -0.037(9) 0.016(6)
C33 0.188(14) 0.154(11) 0.187(13) -0.075(10) -0.045(11) -0.029(10)
C34 0.243(17) 0.209(14) 0.156(12) -0.086(11) 0.078(12) -0.094(13)
N7 0.086(5) 0.045(3) 0.075(4) -0.012(3) 0.001(3) 0.011(3)
C31 0.077(5) 0.074(5) 0.059(4) -0.017(4) 0.000(4) 0.001(4)
S4 0.261(5) 0.0635(16) 0.183(3) 0.0144(17) -0.076(3) -0.007(2)

loop_
_atom_type_symbol
_atom_type_description
_atom_type_scat_dispersion_real
_atom_type_scat_dispersion_imag
_atom_type_scat_source
C C 0.0033 0.0016 'International Tables Vol C Tables 4.2.6.8 and 6.1.1.4'
H H 0.0000 0.0000 'International Tables Vol C Tables 4.2.6.8 and 6.1.1.4'
N N 0.0061 0.0033 'International Tables Vol C Tables 4.2.6.8 and 6.1.1.4'
O O 0.0106 0.0060 'International Tables Vol C Tables 4.2.6.8 and 6.1.1.4'
S S 0.1246 0.1234 'International Tables Vol C Tables 4.2.6.8 and 6.1.1.4'
Cu Cu 0.3201 1.2651 'International Tables Vol C Tables 4.2.6.8 and 6.1.1.4'
Mo Mo -1.6832 0.6857 'International Tables Vol C Tables 4.2.6.8 and 6.1.1.4'

loop_
_geom_angle_atom_site_label_1
_geom_angle_atom_site_label_2
_geom_angle_atom_site_label_3
_geom_angle
_geom_angle_site_symmetry_1
_geom_angle_site_symmetry_3
C2 C3 C4 116.2(5) . .
C2 C3 C3 121.8(7) . 2_575
C4 C3 C3 121.9(7) . 2_575
N3 C1 C2 124.3(6) . .
N3 C1 H1 117.9 . .
C2 C1 H1 117.9 . .
C3 C4 C5 121.6(6) . .
C3 C4 H4 119.2 . .
C5 C4 H4 119.2 . .
N3 C5 C4 122.0(6) . .
N3 C5 H5 119.0 . .
C4 C5 H5 119.0 . .
C1 N3 C5 115.7(5) . .
C1 N3 Cu3 125.1(4) . .
C5 N3 Cu3 119.0(4) . .
C3 C2 C1 120.1(6) . .
C3 C2 H2 119.9 . .
C1 C2 H2 119.9 . .
N5 C13 C12 124.0(6) . .
N5 C13 H13 118.0 . .
C12 C13 H13 118.0 . .
N5 C14 C15 124.9(6) . .
N5 C14 H14 117.5 . .
C15 C14 H14 117.5 . .
C14 N5 C13 116.0(5) . .
C14 N5 Cu1 123.2(4) . 2_566
C13 N5 Cu1 119.6(4) . 2_566
O1 Mo1 S2 111.20(19) . .
O1 Mo1 S1 111.02(19) . .
S2 Mo1 S1 107.90(9) . .
O1 Mo1 S3 111.16(16) . .
S2 Mo1 S3 108.01(9) . .
S1 Mo1 S3 107.39(10) . .
O1 Mo1 Cu3 122.95(14) . .
S2 Mo1 Cu3 54.30(6) . .
S1 Mo1 Cu3 53.89(6) . .
S3 Mo1 Cu3 125.88(7) . .
O1 Mo1 Cu1 131.34(18) . .
S2 Mo1 Cu1 117.47(5) . .
S1 Mo1 Cu1 53.81(6) . .
S3 Mo1 Cu1 53.77(6) . .
Cu3 Mo1 Cu1 87.18(3) . .
O1 Mo1 Cu2 123.52(17) . .
S2 Mo1 Cu2 54.30(8) . .
S1 Mo1 Cu2 125.46(6) . .
S3 Mo1 Cu2 53.96(5) . .
Cu3 Mo1 Cu2 93.30(5) . .
Cu1 Mo1 Cu2 86.90(3) . .
N4 Cu3 N3 104.1(2) . .
N4 Cu3 S1 114.39(18) . .
N3 Cu3 S1 105.42(17) . .
N4 Cu3 S2 119.90(17) . .
N3 Cu3 S2 104.44(18) . .
S1 Cu3 S2 107.10(10) . .
N4 Cu3 Mo1 144.80(14) . .
N3 Cu3 Mo1 110.99(14) . .
S1 Cu3 Mo1 53.77(6) . .
S2 Cu3 Mo1 53.62(7) . .
N1 Cu1 N5 98.7(2) . 2_566
N1 Cu1 S3 112.00(16) . .
N5 Cu1 S3 112.82(17) 2_566 .
N1 Cu1 S1 113.83(16) . .
N5 Cu1 S1 112.37(16) 2_566 .
S3 Cu1 S1 107.12(10) . .
N1 Cu1 Mo1 134.85(13) . .
N5 Cu1 Mo1 126.41(15) 2_566 .
S3 Cu1 Mo1 53.69(6) . .
S1 Cu1 Mo1 53.62(6) . .
N7 Cu2 N2 97.4(3) . .
N7 Cu2 S3 118.9(2) . .
N2 Cu2 S3 104.0(2) . .
N7 Cu2 S2 121.1(2) . .
N2 Cu2 S2 105.9(2) . .
S3 Cu2 S2 106.75(9) . .
N7 Cu2 Mo1 151.27(18) . .
N2 Cu2 Mo1 111.29(18) . .
S3 Cu2 Mo1 53.59(7) . .
S2 Cu2 Mo1 53.41(5) . .
Mo1 S3 Cu1 72.54(9) . .
Mo1 S3 Cu2 72.45(9) . .
Cu1 S3 Cu2 108.60(9) . .
Mo1 S1 Cu3 72.35(9) . .
Mo1 S1 Cu1 72.57(9) . .
Cu3 S1 Cu1 109.02(10) . .
Mo1 S2 Cu3 72.08(9) . .
Mo1 S2 Cu2 72.30(9) . .
Cu3 S2 Cu2 116.97(10) . .
C16 N1 C20 116.7(5) . .
C16 N1 Cu1 118.5(4) . .
C20 N1 Cu1 124.8(4) . .
C8 C9 C10 118.2(5) . .
C8 C9 C11 122.0(5) . .
C10 C9 C11 119.8(6) . .
C6 C10 C9 118.3(6) . .
C6 C10 H10 120.9 . .
C9 C10 H10 120.9 . .
N1 C16 C17 123.3(6) . .
N1 C16 H16 118.4 . .
C17 C16 H16 118.4 . .
C18 C17 C16 120.5(6) . .
C18 C17 H17 119.7 . .
C16 C17 H17 119.7 . .
N4 C7 C8 124.0(6) . .
N4 C7 H7 118.0 . .
C8 C7 H7 118.0 . .
C7 C8 C9 119.2(6) . .
C7 C8 H8 120.4 . .
C9 C8 H8 120.4 . .
N4 C6 C10 124.0(6) . .
N4 C6 H6 118.0 . .
C10 C6 H6 118.0 . .
C17 C18 C19 116.3(6) . .
C17 C18 C21 122.0(6) . .
C19 C18 C21 121.7(6) . .
C18 C19 C20 119.4(6) . .
C18 C19 H19 120.3 . .
C20 C19 H19 120.3 . .
N1 C20 C19 123.8(6) . .
N1 C20 H20 118.1 . .
C19 C20 H20 118.1 . .
C6 N4 C7 116.2(5) . .
C6 N4 Cu3 121.0(4) . .
C7 N4 Cu3 122.6(4) . .
C15 C11 C12 117.1(5) . .
C15 C11 C9 122.4(5) . .
C12 C11 C9 120.4(6) . .
C14 C15 C11 118.8(6) . .
C14 C15 H15 120.6 . .
C11 C15 H15 120.6 . .
C13 C12 C11 119.1(6) . .
C13 C12 H12 120.5 . .
C11 C12 H12 120.5 . .
C22 C21 C25 114.6(7) . .
C22 C21 C18 122.9(6) . .
C25 C21 C18 122.5(7) . .
C23 C22 C21 119.4(8) . .
C23 C22 H22 120.3 . .
C21 C22 H22 120.3 . .
C24 C25 C21 120.8(8) . .
C24 C25 H25 119.6 . .
C21 C25 H25 119.6 . .
N6 C24 C25 123.9(8) . .
N6 C24 H24 118.1 . .
C25 C24 H24 118.1 . .
N6 C23 C22 125.6(9) . .
N6 C23 H23 117.2 . .
C22 C23 H23 117.2 . .
C23 N6 C24 115.7(8) . .
C30 N2 C26 116.2(8) . .
C30 N2 Cu2 123.4(6) . .
C26 N2 Cu2 120.4(6) . .
C29 C28 C27 115.6(8) . .
C29 C28 C28 121.7(9) . 2_765
C27 C28 C28 122.6(10) . 2_765
N2 C26 C27 122.9(8) . .
N2 C26 H26 118.6 . .
C27 C26 H26 118.6 . .
C28 C27 C26 121.0(9) . .
C28 C27 H27 119.5 . .
C26 C27 H27 119.5 . .
C28 C29 C30 118.9(8) . .
C28 C29 H29 120.6 . .
C30 C29 H29 120.6 . .
N2 C30 C29 125.3(9) . .
N2 C30 H30 117.4 . .
C29 C30 H30 117.4 . .
C32 N8 C33 118.5(10) . .
C32 N8 C34 123.3(11) . .
C33 N8 C34 118.2(10) . .
O2 C32 N8 129.5(12) . .
O2 C32 H32 115.3 . .
N8 C32 H32 115.3 . .
N8 C33 H33A 109.5 . .
N8 C33 H33B 109.5 . .
H33A C33 H33B 109.5 . .
N8 C33 H33C 109.5 . .
H33A C33 H33C 109.5 . .
H33B C33 H33C 109.5 . .
N8 C34 H34A 109.5 . .
N8 C34 H34B 109.5 . .
H34A C34 H34B 109.5 . .
N8 C34 H34C 109.5 . .
H34A C34 H34C 109.5 . .
H34B C34 H34C 109.5 . .
C31 N7 Cu2 166.5(7) . .
N7 C31 S4 178.3(8) . .

loop_
_geom_bond_atom_site_label_1
_geom_bond_atom_site_label_2
_geom_bond_distance
_geom_bond_site_symmetry_2
C3 C2 1.345(8) .
C3 C4 1.348(9) .
C3 C3 1.500(10) 2_575
C1 N3 1.303(8) .
C1 C2 1.387(8) .
C1 H1 0.9300 .
C4 C5 1.382(9) .
C4 H4 0.9300 .
C5 N3 1.340(7) .
C5 H5 0.9300 .
N3 Cu3 2.152(5) .
C2 H2 0.9300 .
C13 N5 1.340(8) .
C13 C12 1.384(8) .
C13 H13 0.9300 .
C14 N5 1.328(8) .
C14 C15 1.386(8) .
C14 H14 0.9300 .
N5 Cu1 2.108(5) 2_566
Mo1 O1 1.706(4) .
Mo1 S2 2.271(2) .
Mo1 S1 2.272(2) .
Mo1 S3 2.274(2) .
Mo1 Cu3 2.684(3) .
Mo1 Cu1 2.692(3) .
Mo1 Cu2 2.694(3) .
Cu3 N4 2.016(5) .
Cu3 S1 2.275(2) .
Cu3 S2 2.291(2) .
Cu1 N1 2.044(5) .
Cu1 N5 2.108(5) 2_566
Cu1 S3 2.276(2) .
Cu1 S1 2.277(2) .
Cu2 N7 1.973(6) .
Cu2 N2 2.175(6) .
Cu2 S3 2.285(3) .
Cu2 S2 2.297(3) .
N1 C16 1.313(7) .
N1 C20 1.333(7) .
C9 C8 1.378(8) .
C9 C10 1.397(8) .
C9 C11 1.528(7) .
C10 C6 1.387(8) .
C10 H10 0.9300 .
C16 C17 1.393(9) .
C16 H16 0.9300 .
C17 C18 1.377(9) .
C17 H17 0.9300 .
C7 N4 1.343(8) .
C7 C8 1.377(8) .
C7 H7 0.9300 .
C8 H8 0.9300 .
C6 N4 1.342(8) .
C6 H6 0.9300 .
C18 C19 1.383(8) .
C18 C21 1.465(9) .
C19 C20 1.392(9) .
C19 H19 0.9300 .
C20 H20 0.9300 .
C11 C15 1.392(8) .
C11 C12 1.402(8) .
C15 H15 0.9300 .
C12 H12 0.9300 .
C21 C22 1.386(9) .
C21 C25 1.399(9) .
C22 C23 1.384(11) .
C22 H22 0.9300 .
C25 C24 1.376(10) .
C25 H25 0.9300 .
C24 N6 1.316(10) .
C24 H24 0.9300 .
C23 N6 1.303(11) .
C23 H23 0.9300 .
N2 C30 1.293(10) .
N2 C26 1.310(10) .
C28 C29 1.365(11) .
C28 C27 1.372(11) .
C28 C28 1.495(14) 2_765
C26 C27 1.396(11) .
C26 H26 0.9300 .
C27 H27 0.9300 .
C29 C30 1.404(12) .
C29 H29 0.9300 .
C30 H30 0.9300 .
O2 C32 1.235(12) .
N8 C32 1.302(12) .
N8 C33 1.402(13) .
N8 C34 1.480(13) .
C32 H32 0.9300 .
C33 H33A 0.9600 .
C33 H33B 0.9600 .
C33 H33C 0.9600 .
C34 H34A 0.9600 .
C34 H34B 0.9600 .
C34 H34C 0.9600 .
N7 C31 1.064(8) .
C31 S4 1.664(8) .

loop_
_geom_torsion_atom_site_label_1
_geom_torsion_atom_site_label_2
_geom_torsion_atom_site_label_3
_geom_torsion_atom_site_label_4
_geom_torsion
_geom_torsion_site_symmetry_1
_geom_torsion_site_symmetry_4
C2 C3 C4 C5 1.0(15) . .
C3 C3 C4 C5 177.1(9) 2_575 .
C3 C4 C5 N3 2.0(17) . .
C2 C1 N3 C5 1.0(15) . .
C2 C1 N3 Cu3 175.9(7) . .
C4 C5 N3 C1 -2.9(14) . .
C4 C5 N3 Cu3 -178.1(8) . .
C4 C3 C2 C1 -2.8(14) . .
C3 C3 C2 C1 -178.9(9) 2_575 .
N3 C1 C2 C3 1.9(16) . .
C15 C14 N5 C13 0.6(10) . .
C15 C14 N5 Cu1 168.2(5) . 2_566
C12 C13 N5 C14 0.3(10) . .
C12 C13 N5 Cu1 -167.7(6) . 2_566
C1 N3 Cu3 N4 -9.1(8) . .
C5 N3 Cu3 N4 165.7(7) . .
C1 N3 Cu3 S1 -129.8(7) . .
C5 N3 Cu3 S1 44.9(7) . .
C1 N3 Cu3 S2 117.5(7) . .
C5 N3 Cu3 S2 -67.8(7) . .
C1 N3 Cu3 Mo1 173.6(7) . .
C5 N3 Cu3 Mo1 -11.6(7) . .
O1 Mo1 Cu3 N4 -174.6(3) . .
S2 Mo1 Cu3 N4 91.7(3) . .
S1 Mo1 Cu3 N4 -81.3(3) . .
S3 Mo1 Cu3 N4 4.6(3) . .
Cu1 Mo1 Cu3 N4 -35.4(3) . .
Cu2 Mo1 Cu3 N4 51.3(3) . .
O1 Mo1 Cu3 N3 0.9(3) . .
S2 Mo1 Cu3 N3 -92.8(2) . .
S1 Mo1 Cu3 N3 94.1(2) . .
S3 Mo1 Cu3 N3 -179.96(18) . .
Cu1 Mo1 Cu3 N3 140.03(18) . .
Cu2 Mo1 Cu3 N3 -133.24(18) . .
O1 Mo1 Cu3 S1 -93.2(2) . .
S2 Mo1 Cu3 S1 173.06(7) . .
S3 Mo1 Cu3 S1 85.91(12) . .
Cu1 Mo1 Cu3 S1 45.91(6) . .
Cu2 Mo1 Cu3 S1 132.63(8) . .
O1 Mo1 Cu3 S2 93.7(2) . .
S1 Mo1 Cu3 S2 -173.06(7) . .
S3 Mo1 Cu3 S2 -87.15(12) . .
Cu1 Mo1 Cu3 S2 -127.15(7) . .
Cu2 Mo1 Cu3 S2 -40.43(8) . .
O1 Mo1 Cu1 N1 -1.5(3) . .
S2 Mo1 Cu1 N1 178.6(2) . .
S1 Mo1 Cu1 N1 -88.6(2) . .
S3 Mo1 Cu1 N1 85.7(2) . .
Cu3 Mo1 Cu1 N1 -134.53(19) . .
Cu2 Mo1 Cu1 N1 132.0(2) . .
O1 Mo1 Cu1 N5 179.6(3) . 2_566
S2 Mo1 Cu1 N5 -0.29(19) . 2_566
S1 Mo1 Cu1 N5 92.5(2) . 2_566
S3 Mo1 Cu1 N5 -93.2(2) . 2_566
Cu3 Mo1 Cu1 N5 46.56(18) . 2_566
Cu2 Mo1 Cu1 N5 -46.91(19) . 2_566
O1 Mo1 Cu1 S3 -87.2(2) . .
S2 Mo1 Cu1 S3 92.93(11) . .
S1 Mo1 Cu1 S3 -174.26(7) . .
Cu3 Mo1 Cu1 S3 139.78(8) . .
Cu2 Mo1 Cu1 S3 46.32(6) . .
O1 Mo1 Cu1 S1 87.0(2) . .
S2 Mo1 Cu1 S1 -92.81(11) . .
S3 Mo1 Cu1 S1 174.26(7) . .
Cu3 Mo1 Cu1 S1 -45.96(8) . .
Cu2 Mo1 Cu1 S1 -139.42(6) . .
O1 Mo1 Cu2 N7 177.6(4) . .
S2 Mo1 Cu2 N7 -89.1(4) . .
S1 Mo1 Cu2 N7 -1.8(4) . .
S3 Mo1 Cu2 N7 84.5(4) . .
Cu3 Mo1 Cu2 N7 -48.7(4) . .
Cu1 Mo1 Cu2 N7 38.3(4) . .
O1 Mo1 Cu2 N2 1.0(3) . .
S2 Mo1 Cu2 N2 94.4(2) . .
S1 Mo1 Cu2 N2 -178.3(2) . .
S3 Mo1 Cu2 N2 -92.0(2) . .
Cu3 Mo1 Cu2 N2 134.8(2) . .
Cu1 Mo1 Cu2 N2 -138.2(2) . .
O1 Mo1 Cu2 S3 93.1(2) . .
S2 Mo1 Cu2 S3 -173.59(7) . .
S1 Mo1 Cu2 S3 -86.30(12) . .
Cu3 Mo1 Cu2 S3 -133.16(8) . .
Cu1 Mo1 Cu2 S3 -46.17(7) . .
O1 Mo1 Cu2 S2 -93.3(2) . .
S1 Mo1 Cu2 S2 87.29(11) . .
S3 Mo1 Cu2 S2 173.59(7) . .
Cu3 Mo1 Cu2 S2 40.43(8) . .
Cu1 Mo1 Cu2 S2 127.43(7) . .
O1 Mo1 S3 Cu1 126.5(2) . .
S2 Mo1 S3 Cu1 -111.28(7) . .
S1 Mo1 S3 Cu1 4.85(6) . .
Cu3 Mo1 S3 Cu1 -52.75(9) . .
Cu2 Mo1 S3 Cu1 -116.75(6) . .
O1 Mo1 S3 Cu2 -116.8(2) . .
S2 Mo1 S3 Cu2 5.47(6) . .
S1 Mo1 S3 Cu2 121.60(6) . .
Cu3 Mo1 S3 Cu2 64.00(8) . .
Cu1 Mo1 S3 Cu2 116.75(6) . .
N1 Cu1 S3 Mo1 -130.31(15) . .
N5 Cu1 S3 Mo1 119.33(16) 2_566 .
S1 Cu1 S3 Mo1 -4.83(6) . .
N1 Cu1 S3 Cu2 165.76(14) . .
N5 Cu1 S3 Cu2 55.40(17) 2_566 .
S1 Cu1 S3 Cu2 -68.77(9) . .
Mo1 Cu1 S3 Cu2 -63.93(7) . .
N7 Cu2 S3 Mo1 -146.9(2) . .
N2 Cu2 S3 Mo1 106.31(19) . .
S2 Cu2 S3 Mo1 -5.37(6) . .
N7 Cu2 S3 Cu1 -82.9(2) . .
N2 Cu2 S3 Cu1 170.30(18) . .
S2 Cu2 S3 Cu1 58.62(10) . .
Mo1 Cu2 S3 Cu1 63.99(8) . .
O1 Mo1 S1 Cu3 116.16(17) . .
S2 Mo1 S1 Cu3 -5.92(6) . .
S3 Mo1 S1 Cu3 -122.13(7) . .
Cu1 Mo1 S1 Cu3 -117.28(7) . .
Cu2 Mo1 S1 Cu3 -64.39(8) . .
O1 Mo1 S1 Cu1 -126.56(17) . .
S2 Mo1 S1 Cu1 111.36(8) . .
S3 Mo1 S1 Cu1 -4.85(6) . .
Cu3 Mo1 S1 Cu1 117.28(7) . .
Cu2 Mo1 S1 Cu1 52.89(7) . .
N4 Cu3 S1 Mo1 141.26(15) . .
N3 Cu3 S1 Mo1 -104.98(16) . .
S2 Cu3 S1 Mo1 5.84(6) . .
N4 Cu3 S1 Cu1 77.51(17) . .
N3 Cu3 S1 Cu1 -168.74(15) . .
S2 Cu3 S1 Cu1 -57.91(10) . .
Mo1 Cu3 S1 Cu1 -63.75(8) . .
N1 Cu1 S1 Mo1 129.21(15) . .
N5 Cu1 S1 Mo1 -119.61(17) 2_566 .
S3 Cu1 S1 Mo1 4.84(6) . .
N1 Cu1 S1 Cu3 -167.18(15) . .
N5 Cu1 S1 Cu3 -55.99(18) 2_566 .
S3 Cu1 S1 Cu3 68.45(9) . .
Mo1 Cu1 S1 Cu3 63.61(7) . .
O1 Mo1 S2 Cu3 -116.08(17) . .
S1 Mo1 S2 Cu3 5.89(6) . .
S3 Mo1 S2 Cu3 121.69(8) . .
Cu1 Mo1 S2 Cu3 63.79(6) . .
Cu2 Mo1 S2 Cu3 127.13(8) . .
O1 Mo1 S2 Cu2 116.78(17) . .
S1 Mo1 S2 Cu2 -121.24(8) . .
S3 Mo1 S2 Cu2 -5.45(6) . .
Cu3 Mo1 S2 Cu2 -127.13(8) . .
Cu1 Mo1 S2 Cu2 -63.34(7) . .
N4 Cu3 S2 Mo1 -138.34(17) . .
N3 Cu3 S2 Mo1 105.65(15) . .
S1 Cu3 S2 Mo1 -5.85(6) . .
N4 Cu3 S2 Cu2 -79.88(19) . .
N3 Cu3 S2 Cu2 164.10(15) . .
S1 Cu3 S2 Cu2 52.60(10) . .
Mo1 Cu3 S2 Cu2 58.45(8) . .
N7 Cu2 S2 Mo1 145.8(2) . .
N2 Cu2 S2 Mo1 -105.02(19) . .
S3 Cu2 S2 Mo1 5.38(6) . .
N7 Cu2 S2 Cu3 87.5(2) . .
N2 Cu2 S2 Cu3 -163.4(2) . .
S3 Cu2 S2 Cu3 -52.96(10) . .
Mo1 Cu2 S2 Cu3 -58.34(7) . .
N5 Cu1 N1 C16 58.0(5) 2_566 .
S3 Cu1 N1 C16 -61.1(5) . .
S1 Cu1 N1 C16 177.2(4) . .
Mo1 Cu1 N1 C16 -121.2(4) . .
N5 Cu1 N1 C20 -118.8(5) 2_566 .
S3 Cu1 N1 C20 122.2(5) . .
S1 Cu1 N1 C20 0.5(5) . .
Mo1 Cu1 N1 C20 62.1(5) . .
C8 C9 C10 C6 4.3(8) . .
C11 C9 C10 C6 -175.5(5) . .
C20 N1 C16 C17 -2.0(10) . .
Cu1 N1 C16 C17 -179.1(5) . .
N1 C16 C17 C18 0.2(11) . .
N4 C7 C8 C9 0.9(10) . .
C10 C9 C8 C7 -3.1(9) . .
C11 C9 C8 C7 176.8(5) . .
C9 C10 C6 N4 -3.6(9) . .
C16 C17 C18 C19 1.3(10) . .
C16 C17 C18 C21 -179.5(6) . .
C17 C18 C19 C20 -0.8(10) . .
C21 C18 C19 C20 180.0(6) . .
C16 N1 C20 C19 2.5(9) . .
Cu1 N1 C20 C19 179.3(5) . .
C18 C19 C20 N1 -1.1(10) . .
C10 C6 N4 C7 1.3(9) . .
C10 C6 N4 Cu3 176.7(4) . .
C8 C7 N4 C6 0.0(9) . .
C8 C7 N4 Cu3 -175.3(5) . .
N3 Cu3 N4 C6 69.9(5) . .
S1 Cu3 N4 C6 -175.5(4) . .
S2 Cu3 N4 C6 -46.2(5) . .
Mo1 Cu3 N4 C6 -114.4(4) . .
N3 Cu3 N4 C7 -115.0(5) . .
S1 Cu3 N4 C7 -0.5(5) . .
S2 Cu3 N4 C7 128.8(4) . .
Mo1 Cu3 N4 C7 60.7(6) . .
C8 C9 C11 C15 18.9(9) . .
C10 C9 C11 C15 -161.2(6) . .
C8 C9 C11 C12 -158.5(6) . .
C10 C9 C11 C12 21.3(8) . .
N5 C14 C15 C11 -1.7(11) . .
C12 C11 C15 C14 1.8(10) . .
C9 C11 C15 C14 -175.7(6) . .
N5 C13 C12 C11 -0.1(12) . .
C15 C11 C12 C13 -1.0(10) . .
C9 C11 C12 C13 176.5(6) . .
C17 C18 C21 C22 -43.1(10) . .
C19 C18 C21 C22 136.1(7) . .
C17 C18 C21 C25 137.9(7) . .
C19 C18 C21 C25 -42.9(10) . .
C25 C21 C22 C23 -0.2(11) . .
C18 C21 C22 C23 -179.3(7) . .
C22 C21 C25 C24 1.7(11) . .
C18 C21 C25 C24 -179.2(7) . .
C21 C25 C24 N6 -1.4(13) . .
C21 C22 C23 N6 -1.9(14) . .
C22 C23 N6 C24 2.3(15) . .
C25 C24 N6 C23 -0.6(14) . .
N7 Cu2 N2 C30 -175.8(9) . .
S3 Cu2 N2 C30 -53.5(9) . .
S2 Cu2 N2 C30 58.8(9) . .
Mo1 Cu2 N2 C30 2.5(10) . .
N7 Cu2 N2 C26 7.9(8) . .
S3 Cu2 N2 C26 130.2(8) . .
S2 Cu2 N2 C26 -117.5(8) . .
Mo1 Cu2 N2 C26 -173.8(7) . .
C30 N2 C26 C27 -1.9(17) . .
Cu2 N2 C26 C27 174.6(9) . .
C29 C28 C27 C26 4.6(18) . .
C28 C28 C27 C26 -179.6(12) 2_765 .
N2 C26 C27 C28 -1(2) . .
C27 C28 C29 C30 -5.3(19) . .
C28 C28 C29 C30 178.9(12) 2_765 .
C26 N2 C30 C29 1(2) . .
Cu2 N2 C30 C29 -175.4(11) . .
C28 C29 C30 N2 3(2) . .
C33 N8 C32 O2 2.7(18) . .
C34 N8 C32 O2 -175.5(12) . .
N2 Cu2 N7 C31 -13(3) . .
S3 Cu2 N7 C31 -124(3) . .
S2 Cu2 N7 C31 100(3) . .
Mo1 Cu2 N7 C31 170(3) . .
Cu2 N7 C31 S4 134(26) . .

loop_
_platon_squeeze_void_nr
_platon_squeeze_void_average_x
_platon_squeeze_void_average_y
_platon_squeeze_void_average_z
_platon_squeeze_void_volume
_platon_squeeze_void_count_electrons
_platon_squeeze_void_content
1 -0.001 0.500 0.000 770 121 ' '
